data_8107458
loop_
_publ_author_name
'Li, Yingju'
'Yang, Zhimao'

_publ_section_title
;
 The crystal structure of 1-(2-chlorobenzyl)-3-(3,5-dichlorophenyl)urea,
 C14H11Cl3N2O
;
_journal_issue 3
_journal_name_full 'Zeitschrift f\"ur Kristallographie - New Crystal Structures'
_journal_page_first 421
_journal_page_last 423
_journal_paper_doi 10.1515/ncrs-2022-0549
_journal_volume 238
_journal_year 2023
_chemical_formula_moiety 'C14 H11 Cl3 N2 O'
_chemical_formula_sum 'C14 H11 Cl3 N2 O'
_chemical_formula_weight 329.60
_space_group_crystal_system orthorhombic
_space_group_IT_number 19
_space_group_name_Hall 'P 2ac 2ab'
_space_group_name_H-M_alt 'P 21 21 21'
_atom_sites_solution_hydrogens geom
_atom_sites_solution_primary dual
_cell_angle_alpha 90
_cell_angle_beta 90
_cell_angle_gamma 90
_cell_formula_units_Z 4
_cell_length_a 8.3600(4)
_cell_length_b 12.0085(8)
_cell_length_c 14.3665(6)
_cell_measurement_reflns_used 1994
_cell_measurement_temperature 293(2)
_cell_measurement_theta_max 26.7640
_cell_measurement_theta_min 4.1690
_cell_volume 1442.27(13)
_computing_molecular_graphics 'Olex2 1.5 (Dolomanov et al., 2009)'
_computing_publication_material 'Olex2 1.5 (Dolomanov et al., 2009)'
_computing_structure_refinement 'SHELXL 2018/3 (Sheldrick, 2015)'
_computing_structure_solution 'SHELXT 2018/2 (Sheldrick, 2018)'
_diffrn_ambient_temperature 293(2)
_diffrn_detector 'CCD plate'
_diffrn_detector_area_resol_mean 8.0584
_diffrn_detector_type EosS2
_diffrn_measured_fraction_theta_full 0.997
_diffrn_measured_fraction_theta_max 0.863
_diffrn_measurement_device_type 'multiwire proportional'
_diffrn_measurement_method 'phi and omega scans'
_diffrn_radiation_monochromator graphite
_diffrn_radiation_type MoK\a
_diffrn_radiation_wavelength 0.71073
_diffrn_reflns_av_R_equivalents 0.0218
_diffrn_reflns_av_unetI/netI 0.0476
_diffrn_reflns_Laue_measured_fraction_full 0.997
_diffrn_reflns_Laue_measured_fraction_max 0.863
_diffrn_reflns_limit_h_max 10
_diffrn_reflns_limit_h_min -11
_diffrn_reflns_limit_k_max 14
_diffrn_reflns_limit_k_min -16
_diffrn_reflns_limit_l_max 9
_diffrn_reflns_limit_l_min -18
_diffrn_reflns_number 4927
_diffrn_reflns_point_group_measured_fraction_full 0.938
_diffrn_reflns_point_group_measured_fraction_max 0.764
_diffrn_reflns_theta_full 25.242
_diffrn_reflns_theta_max 29.420
_diffrn_reflns_theta_min 3.290
_exptl_absorpt_coefficient_mu 0.631
_exptl_absorpt_correction_type none
_exptl_crystal_colour colourless
_exptl_crystal_density_diffrn 1.518
_exptl_crystal_description block
_exptl_crystal_F_000 672
_exptl_crystal_size_max 0.26
_exptl_crystal_size_mid 0.22
_exptl_crystal_size_min 0.20
_refine_diff_density_max 0.239
_refine_diff_density_min -0.281
_refine_diff_density_rms 0.047
_refine_ls_abs_structure_details
;
 Flack x determined using 742 quotients [(I+)-(I-)]/[(I+)+(I-)]
 (Parsons, Flack and Wagner, Acta Cryst. B69 (2013) 249-259).
;
_refine_ls_abs_structure_Flack -0.04(5)
_refine_ls_extinction_coef .
_refine_ls_extinction_method none
_refine_ls_goodness_of_fit_ref 1.035
_refine_ls_hydrogen_treatment constr
_refine_ls_matrix_type full
_refine_ls_number_parameters 181
_refine_ls_number_reflns 3047
_refine_ls_number_restraints 0
_refine_ls_restrained_S_all 1.035
_refine_ls_R_factor_all 0.0597
_refine_ls_R_factor_gt 0.0460
_refine_ls_shift/su_max 0.000
_refine_ls_shift/su_mean 0.000
_refine_ls_structure_factor_coef Fsqd
_refine_ls_weighting_details 'w=1/[\s^2^(Fo^2^)+(0.0358P)^2^+0.1166P] where P=(Fo^2^+2Fc^2^)/3'
_refine_ls_weighting_scheme calc
_refine_ls_wR_factor_gt 0.0865
_refine_ls_wR_factor_ref 0.0944
_reflns_Friedel_coverage 0.551
_reflns_Friedel_fraction_full 0.857
_reflns_Friedel_fraction_max 0.632
_reflns_number_gt 2492
_reflns_number_total 3047
_reflns_threshold_expression 'I > 2\s(I)'
_cod_data_source_file suppl_j_ncrs-2022-0549_suppl.cif
_cod_data_source_block 0916e-2
_cod_database_code 8107458
_shelx_space_group_comment
;
The symmetry employed for this shelxl refinement is uniquely defined
by the following loop, which should always be used as a source of
symmetry information in preference to the above space-group names.
They are only intended as comments.
;
_olex2_refinement_description
;
1. Fixed Uiso
 At 1.2 times of:
  All C(H) groups, All C(H,H) groups, All N(H) groups
2.a Secondary CH2 refined with riding coordinates:
 C8(H8A,H8B)
2.b Aromatic/amide H refined with riding coordinates:
 C2(H2), C4(H4), C6(H6), C11(H11), C12(H12), C13(H13), C14(H14), N1(H1), N2(H2A)
;
_olex2_submission_special_instructions 'No special instructions were received'

loop_
_space_group_symop_operation_xyz
'x, y, z'
'-x+1/2, -y, z+1/2'
'-x, y+1/2, -z+1/2'
'x+1/2, -y+1/2, -z'

loop_
_atom_site_label
_atom_site_type_symbol
_atom_site_fract_x
_atom_site_fract_y
_atom_site_fract_z
_atom_site_U_iso_or_equiv
_atom_site_adp_type
_atom_site_occupancy
_atom_site_site_symmetry_order
_atom_site_calc_flag
_atom_site_refinement_flags_posn
_atom_site_refinement_flags_adp
_atom_site_refinement_flags_occupancy
_atom_site_disorder_assembly
_atom_site_disorder_group
C1 C 0.4442(4) 0.6117(3) 0.3845(2) 0.0315(8) Uani 1 1 d . . . . .
C2 C 0.4787(4) 0.6263(3) 0.2910(3) 0.0361(9) Uani 1 1 d . . . . .
H2 H 0.540130 0.686415 0.271430 0.043 Uiso 1 1 calc R U . . .
C3 C 0.4210(4) 0.5507(4) 0.2276(2) 0.0398(9) Uani 1 1 d . . . . .
C4 C 0.3314(4) 0.4589(3) 0.2538(3) 0.0424(9) Uani 1 1 d . . . . .
H4 H 0.292799 0.408309 0.210297 0.051 Uiso 1 1 calc R U . . .
C5 C 0.3021(4) 0.4463(3) 0.3477(2) 0.0365(8) Uani 1 1 d . . . . .
C6 C 0.3555(4) 0.5210(3) 0.4139(2) 0.0345(8) Uani 1 1 d . . . . .
H6 H 0.332361 0.510622 0.476584 0.041 Uiso 1 1 calc R U . . .
C7 C 0.4461(4) 0.7219(3) 0.5305(2) 0.0292(8) Uani 1 1 d . . . . .
C8 C 0.4978(4) 0.8333(3) 0.6707(2) 0.0377(9) Uani 1 1 d . . . . .
H8A H 0.595255 0.845309 0.705951 0.045 Uiso 1 1 calc R U . . .
H8B H 0.435791 0.777121 0.703027 0.045 Uiso 1 1 calc R U . . .
C9 C 0.4038(4) 0.9400(3) 0.6695(2) 0.0326(8) Uani 1 1 d . . . . .
C10 C 0.3756(4) 0.9994(4) 0.7512(3) 0.0450(10) Uani 1 1 d . . . . .
C11 C 0.2898(5) 1.0976(4) 0.7520(4) 0.0615(13) Uani 1 1 d . . . . .
H11 H 0.271136 1.134634 0.807874 0.074 Uiso 1 1 calc R U . . .
C12 C 0.2324(5) 1.1403(4) 0.6703(4) 0.0656(14) Uani 1 1 d . . . . .
H12 H 0.176199 1.207092 0.670272 0.079 Uiso 1 1 calc R U . . .
C13 C 0.2578(5) 1.0847(4) 0.5885(3) 0.0574(12) Uani 1 1 d . . . . .
H13 H 0.218513 1.113586 0.533000 0.069 Uiso 1 1 calc R U . . .
C14 C 0.3423(4) 0.9849(3) 0.5884(3) 0.0408(9) Uani 1 1 d . . . . .
H14 H 0.357759 0.947533 0.532476 0.049 Uiso 1 1 calc R U . . .
Cl1 Cl 0.46236(15) 0.56963(12) 0.11033(7) 0.0693(4) Uani 1 1 d . . . . .
Cl2 Cl 0.19757(14) 0.32855(9) 0.38288(8) 0.0596(3) Uani 1 1 d . . . . .
Cl3 Cl 0.45331(16) 0.94840(12) 0.85574(7) 0.0698(4) Uani 1 1 d . . . . .
N1 N 0.5093(3) 0.6892(3) 0.4472(2) 0.0370(8) Uani 1 1 d . . . . .
H1 H 0.598534 0.719357 0.431414 0.044 Uiso 1 1 calc R U . . .
N2 N 0.5402(3) 0.7909(2) 0.5797(2) 0.0369(7) Uani 1 1 d . . . . .
H2A H 0.630185 0.810793 0.555855 0.044 Uiso 1 1 calc R U . . .
O1 O 0.3121(2) 0.6907(2) 0.55759(16) 0.0337(6) Uani 1 1 d . . . . .

loop_
_atom_site_aniso_label
_atom_site_aniso_U_11
_atom_site_aniso_U_22
_atom_site_aniso_U_33
_atom_site_aniso_U_23
_atom_site_aniso_U_13
_atom_site_aniso_U_12
C1 0.0263(16) 0.034(2) 0.0341(17) -0.0061(17) -0.0027(15) 0.0061(16)
C2 0.0325(17) 0.038(2) 0.0379(18) -0.0016(17) 0.0009(15) 0.0017(17)
C3 0.0409(19) 0.050(3) 0.0282(17) -0.0066(19) 0.0008(15) 0.009(2)
C4 0.0407(19) 0.045(2) 0.0414(19) -0.018(2) -0.0055(17) 0.008(2)
C5 0.0327(17) 0.034(2) 0.0426(19) -0.0051(19) -0.0030(16) 0.0038(19)
C6 0.0390(18) 0.034(2) 0.0302(17) -0.0004(17) -0.0042(14) 0.0053(17)
C7 0.0309(17) 0.0261(19) 0.0306(16) -0.0009(15) -0.0057(14) 0.0023(16)
C8 0.0408(19) 0.041(2) 0.0315(17) -0.0029(17) -0.0031(15) -0.004(2)
C9 0.0313(17) 0.035(2) 0.0312(17) -0.0075(17) 0.0052(14) -0.0111(17)
C10 0.046(2) 0.049(3) 0.039(2) -0.012(2) 0.0086(18) -0.020(2)
C11 0.067(3) 0.054(3) 0.064(3) -0.030(3) 0.022(3) -0.013(3)
C12 0.055(3) 0.044(3) 0.098(4) -0.018(3) 0.008(3) 0.002(2)
C13 0.056(3) 0.047(3) 0.068(3) 0.008(3) -0.004(2) -0.001(2)
C14 0.044(2) 0.040(2) 0.0378(19) -0.0037(18) 0.0004(16) -0.0044(19)
Cl1 0.0886(8) 0.0880(10) 0.0314(5) -0.0101(6) 0.0088(5) -0.0072(8)
Cl2 0.0745(7) 0.0402(6) 0.0642(7) -0.0039(6) -0.0028(6) -0.0150(6)
Cl3 0.0973(8) 0.0816(9) 0.0306(5) -0.0099(6) 0.0006(5) -0.0312(8)
N1 0.0315(15) 0.0433(19) 0.0363(15) -0.0116(15) 0.0036(12) -0.0087(15)
N2 0.0324(14) 0.0401(19) 0.0383(16) -0.0095(15) 0.0036(13) -0.0057(15)
O1 0.0257(11) 0.0373(15) 0.0383(13) -0.0051(12) 0.0029(10) -0.0021(12)

loop_
_atom_type_symbol
_atom_type_description
_atom_type_scat_dispersion_real
_atom_type_scat_dispersion_imag
_atom_type_scat_source
C C 0.0033 0.0016 'International Tables Vol C Tables 4.2.6.8 and 6.1.1.4'
H H 0.0000 0.0000 'International Tables Vol C Tables 4.2.6.8 and 6.1.1.4'
Cl Cl 0.1484 0.1585 'International Tables Vol C Tables 4.2.6.8 and 6.1.1.4'
N N 0.0061 0.0033 'International Tables Vol C Tables 4.2.6.8 and 6.1.1.4'
O O 0.0106 0.0060 'International Tables Vol C Tables 4.2.6.8 and 6.1.1.4'

loop_
_geom_angle_atom_site_label_1
_geom_angle_atom_site_label_2
_geom_angle_atom_site_label_3
_geom_angle
_geom_angle_site_symmetry_1
_geom_angle_site_symmetry_3
C2 C1 N1 117.3(3) . .
C6 C1 C2 120.4(3) . .
C6 C1 N1 122.2(3) . .
C1 C2 H2 120.4 . .
C3 C2 C1 119.2(4) . .
C3 C2 H2 120.4 . .
C2 C3 C4 122.3(3) . .
C2 C3 Cl1 119.2(3) . .
C4 C3 Cl1 118.5(3) . .
C3 C4 H4 121.6 . .
C5 C4 C3 116.8(4) . .
C5 C4 H4 121.6 . .
C4 C5 C6 123.0(4) . .
C4 C5 Cl2 117.6(3) . .
C6 C5 Cl2 119.4(3) . .
C1 C6 H6 120.8 . .
C5 C6 C1 118.3(3) . .
C5 C6 H6 120.8 . .
N2 C7 N1 114.3(3) . .
O1 C7 N1 122.4(3) . .
O1 C7 N2 123.3(3) . .
H8A C8 H8B 107.6 . .
C9 C8 H8A 108.6 . .
C9 C8 H8B 108.6 . .
N2 C8 H8A 108.6 . .
N2 C8 H8B 108.6 . .
N2 C8 C9 114.7(3) . .
C10 C9 C8 121.0(3) . .
C14 C9 C8 122.5(3) . .
C14 C9 C10 116.5(4) . .
C9 C10 Cl3 118.8(3) . .
C11 C10 C9 122.2(4) . .
C11 C10 Cl3 119.0(3) . .
C10 C11 H11 120.2 . .
C12 C11 C10 119.6(4) . .
C12 C11 H11 120.2 . .
C11 C12 H12 120.0 . .
C13 C12 C11 120.0(4) . .
C13 C12 H12 120.0 . .
C12 C13 H13 120.0 . .
C12 C13 C14 120.0(5) . .
C14 C13 H13 120.0 . .
C9 C14 C13 121.6(4) . .
C9 C14 H14 119.2 . .
C13 C14 H14 119.2 . .
C1 N1 H1 116.5 . .
C7 N1 C1 127.1(3) . .
C7 N1 H1 116.5 . .
C7 N2 C8 123.3(3) . .
C7 N2 H2A 118.4 . .
C8 N2 H2A 118.4 . .

loop_
_geom_bond_atom_site_label_1
_geom_bond_atom_site_label_2
_geom_bond_distance
_geom_bond_site_symmetry_2
C1 C2 1.385(5) .
C1 C6 1.384(5) .
C1 N1 1.405(4) .
C2 H2 0.9300 .
C2 C3 1.373(5) .
C3 C4 1.385(5) .
C3 Cl1 1.734(4) .
C4 H4 0.9300 .
C4 C5 1.378(5) .
C5 C6 1.382(5) .
C5 Cl2 1.737(4) .
C6 H6 0.9300 .
C7 N1 1.366(4) .
C7 N2 1.343(4) .
C7 O1 1.243(4) .
C8 H8A 0.9700 .
C8 H8B 0.9700 .
C8 C9 1.503(5) .
C8 N2 1.447(4) .
C9 C10 1.394(5) .
C9 C14 1.382(5) .
C10 C11 1.380(6) .
C10 Cl3 1.747(4) .
C11 H11 0.9300 .
C11 C12 1.368(7) .
C12 H12 0.9300 .
C12 C13 1.367(7) .
C13 H13 0.9300 .
C13 C14 1.390(6) .
C14 H14 0.9300 .
N1 H1 0.8600 .
N2 H2A 0.8600 .

loop_
_geom_torsion_atom_site_label_1
_geom_torsion_atom_site_label_2
_geom_torsion_atom_site_label_3
_geom_torsion_atom_site_label_4
_geom_torsion
_geom_torsion_site_symmetry_1
_geom_torsion_site_symmetry_2
_geom_torsion_site_symmetry_3
_geom_torsion_site_symmetry_4
C1 C2 C3 C4 -1.1(5) . . . .
C1 C2 C3 Cl1 179.3(3) . . . .
C2 C1 C6 C5 -0.3(5) . . . .
C2 C1 N1 C7 150.7(3) . . . .
C2 C3 C4 C5 0.0(5) . . . .
C3 C4 C5 C6 1.1(5) . . . .
C3 C4 C5 Cl2 -177.2(2) . . . .
C4 C5 C6 C1 -0.9(5) . . . .
C6 C1 C2 C3 1.3(5) . . . .
C6 C1 N1 C7 -32.4(5) . . . .
C8 C9 C10 C11 179.9(3) . . . .
C8 C9 C10 Cl3 0.6(5) . . . .
C8 C9 C14 C13 -178.9(3) . . . .
C9 C8 N2 C7 -88.8(4) . . . .
C9 C10 C11 C12 -1.3(6) . . . .
C10 C9 C14 C13 0.5(5) . . . .
C10 C11 C12 C13 1.1(7) . . . .
C11 C12 C13 C14 -0.2(7) . . . .
C12 C13 C14 C9 -0.7(6) . . . .
C14 C9 C10 C11 0.5(5) . . . .
C14 C9 C10 Cl3 -178.8(3) . . . .
Cl1 C3 C4 C5 179.5(3) . . . .
Cl2 C5 C6 C1 177.3(2) . . . .
Cl3 C10 C11 C12 178.0(3) . . . .
N1 C1 C2 C3 178.3(3) . . . .
N1 C1 C6 C5 -177.2(3) . . . .
N1 C7 N2 C8 -178.5(3) . . . .
N2 C7 N1 C1 175.0(3) . . . .
N2 C8 C9 C10 -170.2(3) . . . .
N2 C8 C9 C14 9.2(5) . . . .
O1 C7 N1 C1 -5.6(5) . . . .
O1 C7 N2 C8 2.1(5) . . . .
